data_4023636
loop_
_publ_author_name
'Byron W. Purse'
'Sara M. Butterfield'
'Pablo Ballester'
'Alexander Shivanyuk'
'Julius Rebek, Jr.'

_publ_section_title
;
 Interaction Energies and Dynamics of Acid-Base Pairs
 Isolated in Cavitands
;
_journal_name_full 'Journal of Organic Chemistry'
_journal_page_first 6480
_journal_page_last 6488
_journal_paper_doi 10.1021/jo8008534
_journal_volume 73
_journal_year 2008
_chemical_formula_sum 'C94.5 H68 Cl13.5 N8 O17'
_chemical_formula_weight 2066.14
_chemical_name_common cavitand
_chemical_name_systematic
;
 ?
;
_space_group_IT_number 14
_symmetry_cell_setting monoclinic
_symmetry_space_group_name_Hall '-P 2ybc'
_symmetry_space_group_name_H-M 'P 1 21/c 1'
_atom_sites_solution_hydrogens geom
_atom_sites_solution_primary direct
_atom_sites_solution_secondary difmap
_audit_creation_method SHELXL-97
_cell_angle_alpha 90.00
_cell_angle_beta 94.522(5)
_cell_angle_gamma 90.00
_cell_formula_units_Z 4
_cell_length_a 12.507(3)
_cell_length_b 31.341(8)
_cell_length_c 26.083(6)
_cell_measurement_temperature 293(2)
_cell_volume 10192(4)
_computing_structure_refinement 'SHELXL-97 (Sheldrick, 1997)'
_diffrn_ambient_temperature 293(2)
_diffrn_measured_fraction_theta_full 0.904
_diffrn_measured_fraction_theta_max 0.904
_diffrn_radiation_monochromator graphite
_diffrn_radiation_source 'fine-focus sealed tube'
_diffrn_radiation_type MoK\a
_diffrn_radiation_wavelength 0.71073
_diffrn_reflns_av_R_equivalents 0.1728
_diffrn_reflns_av_sigmaI/netI 0.2431
_diffrn_reflns_limit_h_max 15
_diffrn_reflns_limit_h_min -16
_diffrn_reflns_limit_k_max 35
_diffrn_reflns_limit_k_min -39
_diffrn_reflns_limit_l_max 34
_diffrn_reflns_limit_l_min -23
_diffrn_reflns_number 65261
_diffrn_reflns_theta_full 27.96
_diffrn_reflns_theta_max 27.96
_diffrn_reflns_theta_min 1.02
_exptl_absorpt_coefficient_mu 0.431
_exptl_absorpt_correction_type none
_exptl_crystal_colour colorless
_exptl_crystal_density_diffrn 1.346
_exptl_crystal_density_method 'not measured'
_exptl_crystal_description block
_exptl_crystal_F_000 4226
_exptl_crystal_size_max 0.4
_exptl_crystal_size_mid 0.3
_exptl_crystal_size_min 0.3
_refine_diff_density_max 0.933
_refine_diff_density_min -0.721
_refine_diff_density_rms 0.143
_refine_ls_extinction_coef 0.0014(6)
_refine_ls_extinction_expression Fc^*^=kFc[1+0.001xFc^2^\l^3^/sin(2\q)]^-1/4^
_refine_ls_extinction_method SHELXL
_refine_ls_goodness_of_fit_ref 1.619
_refine_ls_hydrogen_treatment mixed
_refine_ls_matrix_type full
_refine_ls_number_parameters 364
_refine_ls_number_reflns 22154
_refine_ls_number_restraints 4
_refine_ls_restrained_S_all 1.638
_refine_ls_R_factor_all 0.4608
_refine_ls_R_factor_gt 0.3179
_refine_ls_shift/su_max 0.013
_refine_ls_shift/su_mean 0.000
_refine_ls_structure_factor_coef Fsqd
_refine_ls_weighting_details 'calc w=1/[\s^2^(Fo^2^)+(0.2000P)^2^+0.0000P] where P=(Fo^2^+2Fc^2^)/3'
_refine_ls_weighting_scheme calc
_refine_ls_wR_factor_gt 0.6075
_refine_ls_wR_factor_ref 0.6557
_reflns_number_gt 7841
_reflns_number_total 22154
_reflns_threshold_expression >2sigma(I)
_cod_data_source_file jo8008534_si_002_3.cif
_cod_data_source_block pbas2
_cod_original_sg_symbol_H-M 'P 21/c'
_cod_original_formula_sum 'C94.50 H68 Cl13.50 N8 O17'
_cod_database_code 4023636

loop_
_symmetry_equiv_pos_as_xyz
'x, y, z'
'-x, y+1/2, -z+1/2'
'-x, -y, -z'
'x, -y-1/2, z-1/2'

loop_
_atom_site_label
_atom_site_type_symbol
_atom_site_fract_x
_atom_site_fract_y
_atom_site_fract_z
_atom_site_U_iso_or_equiv
_atom_site_adp_type
_atom_site_occupancy
_atom_site_symmetry_multiplicity
_atom_site_calc_flag
_atom_site_refinement_flags
_atom_site_disorder_assembly
_atom_site_disorder_group
C1 C 0.8936(14) 0.6047(6) 0.4002(7) 0.068(5) Uiso 1 1 d . . .
C1A C 0.9300(19) 0.5755(7) 0.4510(8) 0.104(7) Uiso 1 1 d . . .
H1A1 H 0.9451 0.5939 0.4806 0.125 Uiso 1 1 calc R . .
H1A2 H 0.8717 0.5565 0.4583 0.125 Uiso 1 1 calc R . .
C1B C 1.023(2) 0.5509(8) 0.4426(10) 0.133(9) Uiso 1 1 d . . .
H1B1 H 1.0287 0.5476 0.4063 0.200 Uiso 1 1 calc R . .
H1B2 H 1.0173 0.5232 0.4581 0.200 Uiso 1 1 calc R . .
H1B3 H 1.0857 0.5651 0.4577 0.200 Uiso 1 1 calc R . .
C2 C 0.8532(8) 0.5751(3) 0.3539(3) 0.054(4) Uiso 1 1 d G . .
C3 C 0.8858(7) 0.5834(2) 0.3051(4) 0.059(4) Uiso 1 1 d G . .
C4 C 0.8495(8) 0.5578(3) 0.2638(3) 0.067(5) Uiso 1 1 d G . .
H4 H 0.8713 0.5634 0.2312 0.080 Uiso 1 1 calc . . .
C5 C 0.7807(8) 0.5239(3) 0.2712(3) 0.065(5) Uiso 1 1 d G . .
C6 C 0.7481(5) 0.5156(2) 0.3200(3) 0.083(6) Uiso 1 1 d G . .
C7 C 0.7844(7) 0.5412(3) 0.3613(3) 0.068(5) Uiso 1 1 d G . .
H7 H 0.7626 0.5356 0.3939 0.081 Uiso 1 1 calc . . .
C8 C 0.6710(7) 0.4763(3) 0.3193(4) 0.068(5) Uiso 1 1 d GD . .
C8A C 0.6950(9) 0.4575(3) 0.3790(4) 0.049(8) Uiso 0.50 1 d PGD . .
C8B C 0.6060(11) 0.4022(3) 0.3632(7) 0.064(10) Uiso 0.50 1 d PG . .
C8C C 0.7034(9) 0.4363(3) 0.3593(5) 0.088(12) Uiso 0.50 1 d PG . .
C8D C 0.6183(11) 0.4218(4) 0.3948(6) 0.085(12) Uiso 0.50 1 d PG . .
C9 C 0.5471(7) 0.4918(4) 0.3159(4) 0.084(6) Uiso 1 1 d G . .
C10 C 0.4902(9) 0.4917(3) 0.2679(3) 0.077(5) Uiso 1 1 d G . .
C11 C 0.3857(8) 0.5071(4) 0.2626(3) 0.065(5) Uiso 1 1 d G . .
H11 H 0.3476 0.5071 0.2305 0.078 Uiso 1 1 calc . . .
C12 C 0.3381(7) 0.5226(3) 0.3052(3) 0.077(5) Uiso 1 1 d G . .
C13 C 0.3950(6) 0.5227(2) 0.3532(3) 0.097(7) Uiso 1 1 d G . .
C14 C 0.4995(6) 0.5073(3) 0.3585(3) 0.074(5) Uiso 1 1 d G . .
H14 H 0.5376 0.5073 0.3906 0.089 Uiso 1 1 calc . . .
C15 C 0.3329(8) 0.5381(4) 0.4048(4) 0.087(6) Uiso 1 1 d G . .
C15A C 0.3660(10) 0.5037(4) 0.4450(3) 0.106(7) Uiso 1 1 d G . .
H15A H 0.3388 0.4760 0.4338 0.127 Uiso 1 1 calc R . .
H15B H 0.4435 0.5020 0.4507 0.127 Uiso 1 1 calc R . .
C15B C 0.3206(13) 0.5165(6) 0.4900(3) 0.194(15) Uiso 1 1 d G . .
H15C H 0.2477 0.5252 0.4817 0.291 Uiso 1 1 calc R . .
H15D H 0.3608 0.5400 0.5053 0.291 Uiso 1 1 calc R . .
H15E H 0.3222 0.4931 0.5138 0.291 Uiso 1 1 calc R . .
C16 C 0.3686(9) 0.5851(3) 0.4127(4) 0.079(6) Uiso 1 1 d G . .
C17 C 0.3005(8) 0.6167(4) 0.3916(4) 0.084(6) Uiso 1 1 d G . .
C18 C 0.3211(8) 0.6593(3) 0.4032(4) 0.073(5) Uiso 1 1 d G . .
H18 H 0.2755 0.6804 0.3891 0.088 Uiso 1 1 calc . . .
C19 C 0.4098(8) 0.6704(3) 0.4359(4) 0.092(6) Uiso 1 1 d G . .
C20 C 0.4780(6) 0.6389(3) 0.4570(3) 0.080(6) Uiso 1 1 d G . .
C21 C 0.4574(8) 0.5963(3) 0.4454(4) 0.088(6) Uiso 1 1 d G . .
H21 H 0.5030 0.5752 0.4596 0.105 Uiso 1 1 calc . . .
C22 C 0.5818(7) 0.6521(4) 0.4934(4) 0.097(7) Uiso 1 1 d GD . .
C22A C 0.6119(9) 0.6467(5) 0.5423(4) 0.063(12) Uiso 0.40 1 d PGD . .
C22C C 0.6076(9) 0.6177(5) 0.5374(4) 0.065(8) Uiso 0.60 1 d PGD . .
C22B C 0.6952(12) 0.6548(7) 0.5794(5) 0.192(14) Uiso 1 1 d GD . .
C23 C 0.6701(9) 0.6689(4) 0.4592(5) 0.081(6) Uiso 1 1 d G . .
C24 C 0.6865(10) 0.7093(4) 0.4393(5) 0.086(6) Uiso 1 1 d G . .
C25 C 0.7657(11) 0.7156(3) 0.4055(5) 0.083(6) Uiso 1 1 d G . .
H25 H 0.7767 0.7426 0.3922 0.099 Uiso 1 1 calc . . .
C26 C 0.8285(9) 0.6815(4) 0.3917(5) 0.085(6) Uiso 1 1 d G . .
C27 C 0.8121(10) 0.6411(4) 0.4116(5) 0.076(5) Uiso 1 1 d G . .
C28 C 0.7329(10) 0.6348(3) 0.4454(5) 0.076(5) Uiso 1 1 d G . .
H28 H 0.7219 0.6078 0.4587 0.092 Uiso 1 1 calc . . .
C29 C 0.8655(9) 0.6847(4) 0.3038(3) 0.074(5) Uiso 1 1 d G . .
C30 C 0.9009(8) 0.6527(3) 0.2725(4) 0.050(4) Uiso 1 1 d G . .
C31 C 0.8703(9) 0.6528(3) 0.2201(4) 0.063(5) Uiso 1 1 d G . .
H31 H 0.8940 0.6313 0.1992 0.075 Uiso 1 1 calc . . .
C32 C 0.8042(9) 0.6850(4) 0.1990(3) 0.059(4) Uiso 1 1 d G . .
C33 C 0.7688(8) 0.7171(3) 0.2304(4) 0.057(4) Uiso 1 1 d G . .
C34 C 0.7994(9) 0.7170(3) 0.2828(4) 0.063(5) Uiso 1 1 d G . .
H34 H 0.7757 0.7384 0.3037 0.075 Uiso 1 1 calc . . .
C35 C 0.6735(5) 0.5136(3) 0.1873(3) 0.062(5) Uiso 1 1 d G . .
C36 C 0.7076(5) 0.5388(3) 0.1479(3) 0.055(4) Uiso 1 1 d G . .
H36 H 0.7797 0.5461 0.1476 0.066 Uiso 1 1 calc . . .
C37 C 0.6341(6) 0.5532(3) 0.1090(3) 0.053(4) Uiso 1 1 d G . .
C38 C 0.5264(5) 0.5423(3) 0.1094(2) 0.073(5) Uiso 1 1 d G . .
C39 C 0.4923(5) 0.51708(19) 0.1489(3) 0.067(5) Uiso 1 1 d G . .
H39 H 0.4203 0.5098 0.1492 0.081 Uiso 1 1 calc . . .
C40 C 0.5659(6) 0.5027(2) 0.1878(3) 0.081(6) Uiso 1 1 d G . .
C41 C 0.1999(6) 0.6087(3) 0.3094(2) 0.057(4) Uiso 1 1 d G . .
C42 C 0.1748(5) 0.6472(2) 0.2850(3) 0.060(4) Uiso 1 1 d G . .
H42 H 0.1729 0.6722 0.3042 0.072 Uiso 1 1 calc . . .
C43 C 0.1525(5) 0.6485(2) 0.2320(3) 0.043(4) Uiso 1 1 d G . .
C44 C 0.1546(4) 0.6112(3) 0.2010(3) 0.044(4) Uiso 1 1 d G . .
C45 C 0.1804(4) 0.5726(2) 0.2277(3) 0.076(5) Uiso 1 1 d G . .
H45 H 0.1825 0.5473 0.2091 0.091 Uiso 1 1 calc . . .
C46 C 0.2027(5) 0.5714(2) 0.2808(3) 0.053(4) Uiso 1 1 d G . .
C49 C 0.55507(18) 0.75979(8) 0.41716(7) 0.088(6) Uiso 1 1 d G . .
C50 C 0.58456(18) 0.79178(7) 0.38416(8) 0.094(7) Uiso 1 1 d G . .
H50 H 0.6545 0.8021 0.3867 0.113 Uiso 1 1 calc . . .
C51 C 0.50949(18) 0.80838(6) 0.34734(9) 0.094(7) Uiso 1 1 d G . .
C52 C 0.40494(18) 0.79298(7) 0.34352(9) 0.082(6) Uiso 1 1 d G . .
C53 C 0.37545(17) 0.76099(7) 0.37651(8) 0.092(6) Uiso 1 1 d G . .
H53 H 0.3055 0.7507 0.3740 0.110 Uiso 1 1 calc . . .
C54 C 0.45051(18) 0.74439(8) 0.41333(7) 0.088(6) Uiso 1 1 d G . .
C55 C 0.40483(17) 0.64563(6) 0.07036(6) 0.064(5) Uiso 1 1 d G . .
C56 C 0.3871(2) 0.64371(8) 0.00614(6) 0.062(5) Uiso 1 1 d G . .
C57 C 0.4925(2) 0.64144(8) -0.01684(6) 0.054(4) Uiso 1 1 d G . .
H57A H 0.5440 0.6597 0.0024 0.065 Uiso 1 1 calc R . .
H57B H 0.4845 0.6516 -0.0520 0.065 Uiso 1 1 calc R . .
C58 C 0.5373(2) 0.59210(8) -0.01584(6) 0.059(4) Uiso 1 1 d G . .
C59 C 0.4498(2) 0.56331(9) -0.04377(7) 0.065(5) Uiso 1 1 d G . .
H59A H 0.4761 0.5342 -0.0448 0.078 Uiso 1 1 calc R . .
H59B H 0.4353 0.5731 -0.0789 0.078 Uiso 1 1 calc R . .
C60 C 0.3390(2) 0.56428(8) -0.01455(7) 0.069(5) Uiso 1 1 d G . .
C61 C 0.3004(2) 0.61409(8) -0.01445(6) 0.053(4) Uiso 1 1 d G . .
H61A H 0.2769 0.6225 -0.0493 0.064 Uiso 1 1 calc R . .
H61B H 0.2396 0.6167 0.0062 0.064 Uiso 1 1 calc R . .
C62 C 0.37224(19) 0.54924(7) 0.04126(7) 0.073(5) Uiso 1 1 d G . .
C63 C 0.56497(19) 0.57514(7) 0.03804(7) 0.062(5) Uiso 1 1 d G . .
C64 C 0.3461(2) 0.69105(8) -0.00533(6) 0.076(7) Uiso 1 1 d G . .
H64A H 0.388(7) 0.7035(19) -0.0098(7) 0.114 Uiso 1 1 calc R . .
H64B H 0.322(4) 0.6985(12) 0.015(3) 0.114 Uiso 1 1 calc R . .
H64C H 0.311(6) 0.69105(8) -0.026(3) 0.114 Uiso 1 1 calc R . .
C65 C 0.6402(2) 0.59421(10) -0.04645(7) 0.121(10) Uiso 1 1 d G . .
H65A H 0.696(9) 0.5882(9) -0.026(3) 0.181 Uiso 1 1 calc R . .
H65B H 0.6468(11) 0.619(4) -0.0586(19) 0.181 Uiso 1 1 calc R . .
H65C H 0.6345(9) 0.576(3) -0.071(4) 0.181 Uiso 1 1 calc R . .
C66 C 0.2467(2) 0.54109(9) -0.04045(8) 0.108(11) Uiso 1 1 d G . .
H66A H 0.255(5) 0.532(5) -0.045(3) 0.161 Uiso 1 1 calc R . .
H66B H 0.236(7) 0.547(4) -0.050(6) 0.161 Uiso 1 1 calc R . .
H66C H 0.230(11) 0.5391(12) -0.032(5) 0.161 Uiso 1 1 calc R . .
C67 C 0.04820(15) 0.58933(8) 0.12461(9) 0.049(4) Uiso 1 1 d G . .
C68 C 0.04333(17) 0.58992(8) 0.06305(9) 0.068(5) Uiso 1 1 d G . .
H68A H 0.0393 0.6192 0.0509 0.081 Uiso 1 1 calc R . .
H68B H 0.1081 0.5772 0.0517 0.081 Uiso 1 1 calc R . .
C69 C -0.05085(18) 0.56604(9) 0.04117(10) 0.089(7) Uiso 1 1 d G . .
H69A H -0.032(2) 0.539(3) 0.0357(7) 0.133 Uiso 1 1 calc R . .
H69B H -0.075(3) 0.5778(14) 0.012(3) 0.133 Uiso 1 1 calc R . .
H69C H -0.101(6) 0.56660(11) 0.063(3) 0.133 Uiso 1 1 calc R . .
C70 C 0.14943(14) 0.72646(7) 0.21649(9) 0.068(5) Uiso 1 1 d G . .
C71 C 0.10837(16) 0.76345(7) 0.17934(10) 0.090(6) Uiso 1 1 d G . .
H71A H 0.1607 0.7863 0.1798 0.108 Uiso 1 1 calc R . .
H71B H 0.0960 0.7530 0.1444 0.108 Uiso 1 1 calc R . .
C72 C 0.00668(17) 0.77890(8) 0.19853(12) 0.131(9) Uiso 1 1 d G . .
H72A H -0.0022 0.7665 0.2316 0.196 Uiso 1 1 calc R . .
H72B H -0.0524 0.7708 0.1748 0.196 Uiso 1 1 calc R . .
H72C H 0.0089 0.8094 0.2016 0.196 Uiso 1 1 calc R . .
C73 C 0.2875(2) 0.85084(7) 0.30405(12) 0.123(9) Uiso 1 1 d G . .
C74 C 0.1914(2) 0.86433(7) 0.27075(13) 0.187(14) Uiso 1 1 d G . .
C74A C 0.2000(2) 0.87979(6) 0.21026(13) 0.31(6) Uiso 0.50 1 d PG . .
C76 C 0.6124(2) 0.84703(5) 0.29549(10) 0.125(9) Uiso 1 1 d G . .
C77 C 0.6421(2) 0.89183(5) 0.26460(11) 0.130(9) Uiso 1 1 d G . .
C77A C 0.6768(2) 0.89056(5) 0.21990(11) 0.19(3) Uiso 0.50 1 d PG . .
C77B C 0.5893(2) 0.88928(5) 0.21076(11) 0.22(3) Uiso 0.50 1 d PG . .
C78 C 0.59698(16) 0.73988(5) 0.18749(6) 0.072(5) Uiso 1 1 d G . .
C79 C 0.51670(17) 0.77726(5) 0.18212(8) 0.065(5) Uiso 1 1 d G . .
H79A H 0.5548 0.8035 0.1759 0.077 Uiso 1 1 calc R . .
H79B H 0.4823 0.7806 0.2139 0.077 Uiso 1 1 calc R . .
C80 C 0.42410(18) 0.76862(5) 0.13400(8) 0.138(10) Uiso 1 1 d G . .
H80A H 0.4573 0.7683 0.1021 0.207 Uiso 1 1 calc R . .
H80B H 0.3714 0.7909 0.1333 0.207 Uiso 1 1 calc R . .
H80C H 0.3901 0.7416 0.1389 0.207 Uiso 1 1 calc R . .
C81 C 0.84769(17) 0.68494(8) 0.10608(7) 0.061(5) Uiso 1 1 d G . .
C82 C 0.78993(19) 0.68094(8) 0.05211(7) 0.103(7) Uiso 1 1 d G . .
H82A H 0.7317 0.7014 0.0487 0.124 Uiso 1 1 calc R . .
H82B H 0.7590 0.6526 0.0482 0.124 Uiso 1 1 calc R . .
C8X C 0.8645(2) 0.68856(10) 0.00879(8) 0.233(19) Uiso 1 1 d G . .
H8X1 H 0.9058 0.7140 0.0160 0.350 Uiso 1 1 calc R . .
H8X2 H 0.8222 0.6918 -0.0233 0.350 Uiso 1 1 calc R . .
H8X3 H 0.9119 0.6646 0.0067 0.350 Uiso 1 1 calc R . .
C85 C 0.02488(19) 0.47664(8) 0.15681(11) 0.156(11) Uiso 1 1 d G . .
C86 C 0.54727(13) 0.64503(5) 0.26525(6) 0.085(6) Uiso 1 1 d G . .
C87 C 1.00123(18) 0.78934(8) 0.37730(9) 0.146(10) Uiso 1 1 d G . .
C88 C 1.1751(2) 0.71558(11) 0.50292(10) 0.150(11) Uiso 1 1 d G . .
N1 N 0.65355(18) 0.57705(7) 0.06161(7) 0.070(4) Uani 1 1 d G . .
N2 N 0.47925(18) 0.55449(7) 0.06263(7) 0.052(4) Uani 1 1 d G . .
N3 N 0.77756(15) 0.68662(7) 0.14308(7) 0.063(4) Uani 1 1 d G . .
H3 H 0.7107 0.6889 0.1328 0.075 Uiso 1 1 calc . . .
N4 N 0.69126(16) 0.74844(5) 0.21243(7) 0.054(3) Uiso 1 1 d G . .
H4 H 0.7070 0.7748 0.2183 0.064 Uiso 1 1 calc . . .
N5 N 0.13021(14) 0.61134(7) 0.14778(8) 0.052(3) Uiso 1 1 d G . .
H5 H 0.1697 0.6262 0.1290 0.062 Uiso 1 1 calc . . .
N6 N 0.12389(14) 0.68988(7) 0.20560(9) 0.062(4) Uiso 1 1 d G . .
H6 H 0.0822 0.6874 0.1779 0.074 Uiso 1 1 calc . . .
N7 N 0.5386(2) 0.84502(6) 0.31636(10) 0.088(5) Uani 1 1 d G . .
H7 H 0.4955 0.8664 0.3142 0.105 Uiso 1 1 calc . . .
N8 N 0.32398(18) 0.80904(6) 0.30621(10) 0.101(6) Uiso 1 1 d G . .
H8 H 0.2962 0.7915 0.2836 0.121 Uiso 1 1 calc . . .
O1 O 0.32969(16) 0.63694(6) 0.09323(6) 0.070(3) Uani 1 1 d G . .
O2 O 0.49409(17) 0.66104(6) 0.08615(6) 0.059(3) Uani 1 1 d G . .
H2 H 0.5415 0.6437 0.0818 0.088 Uiso 1 1 calc R . .
O3 O 0.30564(18) 0.53168(7) 0.06750(8) 0.091(4) Uani 1 1 d G . .
O4 O 0.53849(19) 0.47523(5) 0.22439(9) 0.092(4) Uani 1 1 d G . .
O6 O 0.94301(16) 0.68359(9) 0.11663(8) 0.060(3) Uani 1 1 d G . .
O7 O -0.02159(15) 0.57386(8) 0.14765(10) 0.069(3) Uani 1 1 d G . .
OY1 O 0.22429(17) 0.53523(7) 0.30504(8) 0.078(4) Uani 1 1 d G . .
OT1 O 0.74416(18) 0.49938(6) 0.22635(10) 0.078(4) Uani 1 1 d G . .
OT2 O 0.57284(15) 0.70551(5) 0.16882(6) 0.055(3) Uani 1 1 d G . .
OX2 O 0.95207(14) 0.61692(7) 0.29557(9) 0.079(4) Uani 1 1 d G . .
OX3 O 0.90489(15) 0.68688(7) 0.35745(7) 0.066(3) Uani 1 1 d G . .
OX4 O 0.63542(19) 0.74152(8) 0.45364(7) 0.117(5) Uani 1 1 d G . .
OW5 O 0.68388(18) 0.81770(5) 0.28369(9) 0.096(4) Uani 1 1 d G . .
OX5 O 0.41875(19) 0.71329(9) 0.44817(7) 0.093(4) Uiso 1 1 d G . .
OX6 O 0.20842(17) 0.60313(8) 0.36302(8) 0.080(4) Uani 1 1 d G . .
OV20 O 0.21247(15) 0.73681(7) 0.25463(9) 0.114(5) Uani 1 1 d G . .
OW70 O 0.3433(2) 0.87953(7) 0.33399(12) 0.130(6) Uani 1 1 d G . .
Cl1 Cl 0.45184(13) 0.62012(5) 0.21930(6) 0.0973(19) Uani 1 1 d G . .
Cl2 Cl 0.48347(14) 0.69163(5) 0.28890(6) 0.113(2) Uani 1 1 d G . .
Cl3 Cl 0.58575(15) 0.61187(6) 0.31547(6) 0.116(2) Uani 1 1 d G . .
Cl4 Cl 0.89506(19) 0.81603(7) 0.35346(9) 0.133(3) Uani 1 1 d G . .
Cl5 Cl 1.08141(16) 0.76725(8) 0.34086(10) 0.155(3) Uani 1 1 d G . .
Cl6 Cl 1.0890(2) 0.82424(9) 0.42738(10) 0.150(3) Uani 1 1 d G . .
Cl10 Cl 0.14709(19) 0.48583(7) 0.11899(10) 0.144(3) Uani 1 1 d G . .
Cl11 Cl 0.0592(2) 0.46500(8) 0.21438(11) 0.199(4) Uiso 1 1 d G . .
Cl30 Cl -0.0160(2) 0.42524(8) 0.11814(12) 0.166(5) Uiso 0.60 1 d PG . .
Cl3A Cl -0.0767(2) 0.44439(9) 0.13633(12) 0.219(11) Uiso 0.40 1 d PG . .
Cl40 Cl 1.07846(18) 0.69177(10) 0.45570(9) 0.166(3) Uani 1 1 d G . .
Cl50 Cl 1.2017(2) 0.66323(12) 0.53983(11) 0.323(10) Uani 1 1 d G . .
Cl70 Cl 1.1144(2) 0.75020(11) 0.54120(9) 0.242(13) Uani 0.50 1 d PG . .
Cl80 Cl 0.9810(2) 0.69331(11) 0.53797(8) 0.278(16) Uani 0.50 1 d PG . .
C1V C 1.1004(2) 0.68940(11) 0.51560(9) 0.138(19) Uiso 0.50 1 d PG . .
Cl12 Cl -0.0104(2) 0.47285(10) 0.32735(11) 0.078(5) Uiso 0.25 1 d PG . .
Cl1A Cl 0.0877(2) 0.46608(9) 0.33823(11) 0.107(7) Uiso 0.25 1 d PG . .
Cl1B Cl 0.1334(3) 0.43950(10) 0.41514(11) 0.135(10) Uiso 0.25 1 d PG . .
Cl1D Cl -0.0279(3) 0.39136(10) 0.33460(13) 0.144(10) Uiso 0.25 1 d PG . .
Cl1E Cl 0.0988(3) 0.39391(9) 0.31799(12) 0.144(10) Uiso 0.25 1 d PG . .
Cl13 Cl 0.0444(3) 0.43538(11) 0.42038(12) 0.165(12) Uiso 0.25 1 d PG . .
C5Z C -0.0021(3) 0.43879(11) 0.36999(12) 0.09(3) Uiso 0.25 1 d PG . .
C5X C 0.1235(2) 0.44256(9) 0.35582(11) 0.042(14) Uiso 0.25 1 d PG . .

loop_
_atom_site_aniso_label
_atom_site_aniso_U_11
_atom_site_aniso_U_22
_atom_site_aniso_U_33
_atom_site_aniso_U_23
_atom_site_aniso_U_13
_atom_site_aniso_U_12
N1 0.051(9) 0.086(11) 0.077(10) 0.006(8) 0.025(8) 0.030(8)
N2 0.098(10) 0.007(6) 0.055(8) 0.007(5) 0.020(7) 0.017(6)
N3 0.076(10) 0.073(10) 0.040(8) -0.001(7) 0.017(7) 0.012(8)
N7 0.115(14) 0.078(11) 0.072(11) -0.035(9) 0.026(10) 0.004(10)
O1 0.098(9) 0.078(8) 0.034(6) -0.012(6) 0.004(6) -0.021(7)
O2 0.069(7) 0.082(8) 0.028(6) 0.018(5) 0.026(5) 0.016(6)
O3 0.094(10) 0.082(9) 0.094(10) 0.006(7) -0.014(8) -0.040(8)
O4 0.120(11) 0.059(8) 0.100(10) 0.052(7) 0.028(8) 0.007(7)
O6 0.086(8) 0.071(8) 0.027(6) 0.013(5) 0.034(5) -0.016(6)
O7 0.071(8) 0.072(8) 0.066(8) 0.011(6) 0.027(6) -0.008(6)
OY1 0.046(7) 0.084(9) 0.100(9) 0.084(7) -0.012(6) -0.017(6)
OT1 0.067(8) 0.059(8) 0.111(10) 0.061(7) 0.023(7) 0.022(6)
OT2 0.066(7) 0.069(8) 0.034(6) 0.004(5) 0.029(5) -0.005(6)
OX2 0.067(8) 0.118(10) 0.057(7) 0.051(7) 0.030(6) -0.004(7)
OX3 0.055(7) 0.106(10) 0.039(6) 0.007(6) 0.016(5) -0.017(6)
OX4 0.125(13) 0.175(16) 0.052(9) 0.007(9) 0.016(8) -0.005(11)
OW5 0.119(12) 0.097(11) 0.072(9) -0.039(8) 0.003(8) 0.005(9)
OX6 0.072(8) 0.125(11) 0.048(7) 0.045(7) 0.032(6) -0.012(7)
OV20 0.165(15) 0.053(9) 0.122(12) -0.016(8) 0.003(11) -0.002(9)
OW70 0.213(19) 0.056(9) 0.123(13) -0.030(8) 0.013(12) 0.019(10)
Cl1 0.133(5) 0.093(4) 0.066(3) 0.005(3) 0.006(3) -0.036(4)
Cl2 0.182(6) 0.089(4) 0.077(4) 0.004(3) 0.065(4) 0.009(4)
Cl3 0.111(5) 0.137(5) 0.100(4) 0.079(4) 0.007(3) -0.009(4)
Cl4 0.119(5) 0.117(5) 0.163(7) -0.014(5) 0.001(5) -0.014(4)
Cl5 0.182(8) 0.129(6) 0.156(7) 0.024(5) 0.022(6) -0.015(5)
Cl6 0.145(7) 0.181(8) 0.121(6) -0.043(5) -0.010(5) -0.018(5)
Cl10 0.176(7) 0.107(5) 0.151(7) -0.016(5) 0.023(5) 0.005(5)
Cl40 0.178(8) 0.177(8) 0.138(7) -0.033(6) -0.028(6) 0.010(6)
Cl50 0.237(14) 0.57(3) 0.162(10) 0.129(14) 0.002(9) 0.067(16)
Cl70 0.31(3) 0.35(3) 0.068(10) -0.048(14) 0.035(13) -0.14(2)
Cl80 0.132(15) 0.27(3) 0.45(4) -0.18(3) 0.13(2) -0.045(16)

loop_
_atom_type_symbol
_atom_type_description
_atom_type_scat_dispersion_real
_atom_type_scat_dispersion_imag
_atom_type_scat_source
C C 0.0033 0.0016 'International Tables Vol C Tables 4.2.6.8 and 6.1.1.4'
H H 0.0000 0.0000 'International Tables Vol C Tables 4.2.6.8 and 6.1.1.4'
N N 0.0061 0.0033 'International Tables Vol C Tables 4.2.6.8 and 6.1.1.4'
O O 0.0106 0.0060 'International Tables Vol C Tables 4.2.6.8 and 6.1.1.4'
Cl Cl 0.1484 0.1585 'International Tables Vol C Tables 4.2.6.8 and 6.1.1.4'

loop_
_geom_angle_atom_site_label_1
_geom_angle_atom_site_label_2
_geom_angle_atom_site_label_3
_geom_angle
_geom_angle_site_symmetry_1
_geom_angle_site_symmetry_3
_geom_angle_publ_flag
C27 C1 C2 113.6(12) . . ?
C27 C1 C1A 113.2(14) . . ?
C2 C1 C1A 109.9(14) . . ?
C1B C1A C1 110.7(19) . . ?
C3 C2 C7 120.0 . . ?
C3 C2 C1 119.5(8) . . ?
C7 C2 C1 120.5(8) . . ?
OX2 C3 C4 117.7(6) . . ?
OX2 C3 C2 122.3(6) . . ?
C4 C3 C2 120.0 . . ?
C3 C4 C5 120.0 . . ?
C4 C5 C6 120.0 . . ?
C4 C5 OT1 117.0(4) . . ?
C6 C5 OT1 123.0(4) . . ?
C7 C6 C5 120.0 . . ?
C7 C6 C8 128.7 . . ?
C5 C6 C8 111.3 . . ?
C6 C7 C2 120.0 . . ?
C6 C8 C9 110.6(6) . . ?
C6 C8 C8C 117.9 . . ?
C9 C8 C8C 116.5(6) . . ?
C6 C8 C8A 101.7 . . ?
C9 C8 C8A 105.0(6) . . ?
C8C C8 C8A 29.7 . . ?
C8C C8A C8D 72.9 . . ?
C8C C8A C8 74.7 . . ?
C8D C8A C8 115.7 . . ?
C8D C8B C8C 66.1 . . ?
C8A C8C C8D 75.1 . . ?
C8A C8C C8B 110.2 . . ?
C8D C8C C8B 37.8 . . ?
C8A C8C C8 75.6 . . ?
C8D C8C C8 117.1 . . ?
C8B C8C C8 112.8 . . ?
C8B C8D C8C 76.1 . . ?
C8B C8D C8A 105.8 . . ?
C8C C8D C8A 32.1 . . ?
C10 C9 C14 120.0 . . ?
C10 C9 C8 118.0(6) . . ?
C14 C9 C8 121.9(7) . . ?
C11 C10 C9 120.0 . . ?
C11 C10 O4 120.1(7) . . ?
C9 C10 O4 119.9(7) . . ?
C10 C11 C12 120.0 . . ?
C13 C12 C11 120.0 . . ?
C13 C12 OY1 115.3(5) . . ?
C11 C12 OY1 124.3(5) . . ?
C14 C13 C12 120.0 . . ?
C14 C13 C15 120.8 . . ?
C12 C13 C15 119.0 . . ?
C13 C14 C9 120.0 . . ?
C15A C15 C16 121.1(7) . . ?
C15A C15 C13 103.1 . . ?
C16 C15 C13 103.6(6) . . ?
C15B C15A C15 105.3 . . ?
C17 C16 C21 120.0 . . ?
C17 C16 C15 117.5(7) . . ?
C21 C16 C15 121.9(7) . . ?
OX6 C17 C18 122.9(7) . . ?
OX6 C17 C16 116.9(7) . . ?
C18 C17 C16 120.0 . . ?
C19 C18 C17 120.0 . . ?
OX5 C19 C20 124.2(5) . . ?
OX5 C19 C18 115.6(6) . . ?
C20 C19 C18 120.0 . . ?
C19 C20 C21 120.0 . . ?
C19 C20 C22 119.6 . . ?
C21 C20 C22 120.3 . . ?
C20 C21 C16 120.0 . . ?
C22A C22 C23 115.9(7) . . ?
C22A C22 C22C 35.2 . . ?
C23 C22 C22C 121.9(8) . . ?
C22A C22 C20 134.4 . . ?
C23 C22 C20 108.9(7) . . ?
C22C C22 C20 111.2 . . ?
C22C C22A C22 89.1 . . ?
C22C C22A C22B 108.1 . . ?
C22 C22A C22B 142.7 . . ?
C22A C22C C22 55.7 . . ?
C22A C22C C22B 44.4 . . ?
C22 C22C C22B 94.4 . . ?
C22A C22B C22C 27.5 . . ?
C24 C23 C28 120.0 . . ?
C24 C23 C22 130.6(10) . . ?
C28 C23 C22 109.2(10) . . ?
OX4 C24 C23 121.5(10) . . ?
OX4 C24 C25 118.3(10) . . ?
C23 C24 C25 120.0 . . ?
C24 C25 C26 120.0 . . ?
OX3 C26 C27 119.2(9) . . ?
OX3 C26 C25 120.8(9) . . ?
C27 C26 C25 120.0 . . ?
C26 C27 C28 120.0 . . ?
C26 C27 C1 118.2(11) . . ?
C28 C27 C1 121.4(11) . . ?
C27 C28 C23 120.0 . . ?
C30 C29 C34 120.0 . . ?
C30 C29 OX3 120.1(7) . . ?
C34 C29 OX3 119.7(7) . . ?
C29 C30 C31 120.0 . . ?
C29 C30 OX2 118.8(7) . . ?
C31 C30 OX2 120.3(7) . . ?
C30 C31 C32 120.0 . . ?
C33 C32 C31 120.0 . . ?
C33 C32 N3 120.0(7) . . ?
C31 C32 N3 119.9(7) . . ?
C32 C33 C34 120.0 . . ?
C32 C33 N4 122.9(7) . . ?
C34 C33 N4 116.7(7) . . ?
C33 C34 C29 120.0 . . ?
OT1 C35 C36 121.2(5) . . ?
OT1 C35 C40 118.8(5) . . ?
C36 C35 C40 120.0 . . ?
C35 C36 C37 120.0 . . ?
C36 C37 C38 120.0 . . ?
C36 C37 N1 129.0(4) . . ?
C38 C37 N1 110.8(5) . . ?
N2 C38 C37 105.8(4) . . ?
N2 C38 C39 133.1(5) . . ?
C37 C38 C39 120.0 . . ?
C40 C39 C38 120.0 . . ?
O4 C40 C39 122.2(5) . . ?
O4 C40 C35 117.6(4) . . ?
C39 C40 C35 120.0 . . ?
C42 C41 C46 120.0 . . ?
C42 C41 OX6 124.0(5) . . ?
C46 C41 OX6 115.3(5) . . ?
C41 C42 C43 120.0 . . ?
C42 C43 C44 122.1 . . ?
C42 C43 N6 120.2(5) . . ?
C44 C43 N6 117.8(5) . . ?
N5 C44 C43 123.3(5) . . ?
N5 C44 C45 120.8(5) . . ?
C43 C44 C45 115.9 . . ?
C46 C45 C44 122.0 . . ?
OY1 C46 C41 118.6(5) . . ?
OY1 C46 C45 121.4(5) . . ?
C41 C46 C45 120.0 . . ?
C50 C49 C54 120.0 . . ?
C50 C49 OX4 119.2 . . ?
C54 C49 OX4 120.7 . . ?
C51 C50 C49 120.0 . . ?
C50 C51 C52 120.0 . . ?
C50 C51 N7 119.4 . . ?
C52 C51 N7 120.3 . . ?
C53 C52 C51 120.0 . . ?
C53 C52 N8 117.7 . . ?
C51 C52 N8 122.3 . . ?
C54 C53 C52 120.0 . . ?
C53 C54 C49 120.0 . . ?
C53 C54 OX5 119.6 . . ?
C49 C54 OX5 120.3 . . ?
O1 C55 O2 130.1 . . ?
O1 C55 C56 116.6 . . ?
O2 C55 C56 112.7 . . ?
C57 C56 C61 117.7 . . ?
C57 C56 C64 104.5 . . ?
C61 C56 C64 107.4 . . ?
C57 C56 C55 110.6 . . ?
C61 C56 C55 114.7 . . ?
C64 C56 C55 99.8 . . ?
C56 C57 C58 110.4 . . ?
C63 C58 C59 109.4 . . ?
C63 C58 C65 110.5 . . ?
C59 C58 C65 111.2 . . ?
C63 C58 C57 113.4 . . ?
C59 C58 C57 108.2 . . ?
C65 C58 C57 104.1 . . ?
C58 C59 C60 111.2 . . ?
C66 C60 C62 114.8 . . ?
C66 C60 C61 104.5 . . ?
C62 C60 C61 110.2 . . ?
C66 C60 C59 115.9 . . ?
C62 C60 C59 104.9 . . ?
C61 C60 C59 106.2 . . ?
C56 C61 C60 112.9 . . ?
O3 C62 N2 119.1 . . ?
O3 C62 C60 120.4 . . ?
N2 C62 C60 120.5 . . ?
N1 C63 N2 118.2 . . ?
N1 C63 C58 125.4 . . ?
N2 C63 C58 116.4 . . ?
O7 C67 N5 122.9 . . ?
O7 C67 C68 122.3 . . ?
N5 C67 C68 114.4 . . ?
C69 C68 C67 110.4 . . ?
N6 C70 OV20 124.2 . . ?
N6 C70 C71 118.9 . . ?
OV20 C70 C71 116.8 . . ?
C72 C71 C70 106.3 . . ?
OW70 C73 N8 116.9 . . ?
OW70 C73 C74 120.4 . . ?
N8 C73 C74 122.7 . . ?
C73 C74 C74A 121.9 . . ?
N7 C76 OW5 132.2 . . ?
N7 C76 C77 120.6 . . ?
OW5 C76 C77 106.7 . . ?
C77A C77 C77B 45.8 . . ?
C77A C77 C76 121.2 . . ?
C77B C77 C76 107.8 . . ?
C77B C77A C77 78.2 . . ?
C77A C77B C77 56.0 . . ?
OT2 C78 N4 124.1 . . ?
OT2 C78 C79 120.0 . . ?
N4 C78 C79 115.9 . . ?
C78 C79 C80 110.8 . . ?
O6 C81 N3 121.6 . . ?
O6 C81 C82 126.4 . . ?
N3 C81 C82 111.8 . . ?
C81 C82 C8X 113.1 . . ?
Cl11 C85 Cl3A 107.9 . . ?
Cl11 C85 Cl10 111.1 . . ?
Cl3A C85 Cl10 123.0 . . ?
Cl11 C85 Cl30 110.1 . . ?
Cl3A C85 Cl30 34.4 . . ?
Cl10 C85 Cl30 92.6 . . ?
Cl3 C86 Cl2 109.7 . . ?
Cl3 C86 Cl1 112.2 . . ?
Cl2 C86 Cl1 107.0 . . ?
Cl5 C87 Cl4 121.4 . . ?
Cl5 C87 Cl6 107.0 . . ?
Cl4 C87 Cl6 111.0 . . ?
C1V C88 Cl70 83.7 . . ?
C1V C88 Cl40 57.5 . . ?
Cl70 C88 Cl40 110.9 . . ?
C1V C88 Cl50 55.5 . . ?
Cl70 C88 Cl50 108.7 . . ?
Cl40 C88 Cl50 93.9 . . ?
C63 N1 C37 101.1(3) . . ?
C38 N2 C62 130.2(3) . . ?
C38 N2 C63 103.8(3) . . ?
C62 N2 C63 126.0 . . ?
C81 N3 C32 126.6(4) . . ?
C78 N4 C33 125.0(5) . . ?
C67 N5 C44 123.1(3) . . ?
C70 N6 C43 131.3(3) . . ?
C76 N7 C51 124.5 . . ?
C73 N8 C52 124.7 . . ?
C40 O4 C10 118.6(5) . . ?
C46 OY1 C12 113.2(5) . . ?
C35 OT1 C5 125.0(5) . . ?
C3 OX2 C30 115.3(6) . . ?
C26 OX3 C29 115.0(8) . . ?
C24 OX4 C49 117.4(6) . . ?
C19 OX5 C54 122.9(5) . . ?
C17 OX6 C41 119.4(6) . . ?
Cl3A Cl30 C85 59.2 . . ?
Cl30 Cl3A C85 86.3 . . ?
C1V Cl40 C88 44.6 . . ?
C1V Cl50 C88 42.4 . . ?
C88 Cl70 C1V 39.9 . . ?
C88 Cl70 Cl80 81.3 . . ?
C1V Cl70 Cl80 42.1 . . ?
C1V Cl80 Cl70 55.3 . . ?
C88 C1V Cl40 77.9 . . ?
C88 C1V Cl50 82.1 . . ?
Cl40 C1V Cl50 119.4 . . ?
C88 C1V Cl80 136.8 . . ?
Cl40 C1V Cl80 104.9 . . ?
Cl50 C1V Cl80 127.6 . . ?
C88 C1V Cl70 56.4 . . ?
Cl40 C1V Cl70 106.8 . . ?
Cl50 C1V Cl70 107.9 . . ?
Cl80 C1V Cl70 82.6 . . ?
Cl1A Cl12 C5Z 73.2 . . ?
Cl1A Cl12 C5X 21.3 . . ?
C5Z Cl12 C5X 53.2 . . ?
C5X Cl1A Cl12 130.4 . . ?
C5X Cl1A C5Z 71.3 . . ?
Cl12 Cl1A C5Z 61.2 . . ?
C5X Cl1A Cl1B 36.7 . . ?
Cl12 Cl1A Cl1B 116.6 . . ?
C5Z Cl1A Cl1B 59.7 . . ?
C5X Cl1A Cl1E 47.8 . . ?
Cl12 Cl1A Cl1E 100.8 . . ?
C5Z Cl1A Cl1E 70.8 . . ?
Cl1B Cl1A Cl1E 79.8 . . ?
C5X Cl1A Cl13 53.6 . . ?
Cl12 Cl1A Cl13 89.1 . . ?
C5Z Cl1A Cl13 33.5 . . ?
Cl1B Cl1A Cl13 27.7 . . ?
Cl1E Cl1A Cl13 80.7 . . ?
Cl13 Cl1B C5X 97.2 . . ?
Cl13 Cl1B C5Z 43.4 . . ?
C5X Cl1B C5Z 53.8 . . ?
Cl13 Cl1B Cl1A 88.1 . . ?
C5X Cl1B Cl1A 21.8 . . ?
C5Z Cl1B Cl1A 46.9 . . ?
Cl1E Cl1D C5Z 87.6 . . ?
Cl1D Cl1E C5X 91.3 . . ?
Cl1D Cl1E Cl1A 85.0 . . ?
C5X Cl1E Cl1A 22.9 . . ?
Cl1B Cl13 C5Z 102.5 . . ?
Cl1B Cl13 C5X 49.0 . . ?
C5Z Cl13 C5X 53.6 . . ?
Cl1B Cl13 Cl1A 64.2 . . ?
C5Z Cl13 Cl1A 41.6 . . ?
C5X Cl13 Cl1A 22.4 . . ?
Cl13 C5Z Cl12 137.0 . . ?
Cl13 C5Z C5X 83.3 . . ?
Cl12 C5Z C5X 78.4 . . ?
Cl13 C5Z Cl1A 104.9 . . ?
Cl12 C5Z Cl1A 45.6 . . ?
C5X C5Z Cl1A 33.5 . . ?
Cl13 C5Z Cl1D 118.2 . . ?
Cl12 C5Z Cl1D 101.9 . . ?
C5X C5Z Cl1D 94.7 . . ?
Cl1A C5Z Cl1D 105.8 . . ?
Cl13 C5Z Cl1B 34.0 . . ?
Cl12 C5Z Cl1B 115.2 . . ?
C5X C5Z Cl1B 49.3 . . ?
Cl1A C5Z Cl1B 73.4 . . ?
Cl1D C5Z Cl1B 115.6 . . ?
Cl1A C5X Cl1B 121.6 . . ?
Cl1A C5X C5Z 75.2 . . ?
Cl1B C5X C5Z 76.9 . . ?
Cl1A C5X Cl1E 109.2 . . ?
Cl1B C5X Cl1E 119.0 . . ?
C5Z C5X Cl1E 86.4 . . ?
Cl1A C5X Cl12 28.3 . . ?
Cl1B C5X Cl12 113.4 . . ?
C5Z C5X Cl12 48.4 . . ?
Cl1E C5X Cl12 95.4 . . ?
Cl1A C5X Cl13 104.0 . . ?
Cl1B C5X Cl13 33.8 . . ?
C5Z C5X Cl13 43.1 . . ?
Cl1E C5X Cl13 106.4 . . ?
Cl12 C5X Cl13 85.0 . . ?

loop_
_geom_bond_atom_site_label_1
_geom_bond_atom_site_label_2
_geom_bond_distance
_geom_bond_site_symmetry_2
_geom_bond_publ_flag
C1 C27 1.574(19) . ?
C1 C2 1.576(19) . ?
C1 C1A 1.64(3) . ?
C1A C1B 1.43(3) . ?
C2 C3 1.3900 . ?
C2 C7 1.3900 . ?
C3 OX2 1.374(7) . ?
C3 C4 1.3900 . ?
C4 C5 1.3900 . ?
C5 C6 1.3900 . ?
C5 OT1 1.445(7) . ?
C6 C7 1.3900 . ?
C6 C8 1.5637 . ?
C8 C9 1.620(12) . ?
C8 C8C 1.6606 . ?
C8 C8A 1.6681 . ?
C8A C8C 0.8529 . ?
C8A C8D 1.5519 . ?
C8B C8D 1.0296 . ?
C8B C8C 1.6291 . ?
C8C C8D 1.5348 . ?
C9 C10 1.3900 . ?
C9 C14 1.3900 . ?
C10 C11 1.3900 . ?
C10 O4 1.424(8) . ?
C11 C12 1.3900 . ?
C12 C13 1.3900 . ?
C12 OY1 1.477(8) . ?
C13 C14 1.3900 . ?
C13 C15 1.6770 . ?
C15 C15A 1.5402 . ?
C15 C16 1.549(14) . ?
C15A C15B 1.4027 . ?
C16 C17 1.3900 . ?
C16 C21 1.3900 . ?
C17 OX6 1.388(9) . ?
C17 C18 1.3900 . ?
C18 C19 1.3900 . ?
C19 OX5 1.383(9) . ?
C19 C20 1.3900 . ?
C20 C21 1.3900 . ?
C20 C22 1.6020 . ?
C22 C22A 1.3121 . ?
C22 C23 1.564(14) . ?
C22 C22C 1.5888 . ?
C22A C22C 0.9168 . ?
C22A C22B 1.3883 . ?
C22C C22B 1.8864 . ?
C23 C24 1.3900 . ?
C23 C28 1.3900 . ?
C24 OX4 1.268(9) . ?
C24 C25 1.3900 . ?
C25 C26 1.3900 . ?
C26 OX3 1.369(9) . ?
C26 C27 1.3900 . ?
C27 C28 1.3900 . ?
C29 C30 1.3900 . ?
C29 C34 1.3900 . ?
C29 OX3 1.447(8) . ?
C30 C31 1.3900 . ?
C30 OX2 1.402(8) . ?
C31 C32 1.3900 . ?
C32 C33 1.3900 . ?
C32 N3 1.472(8) . ?
C33 C34 1.3900 . ?
C33 N4 1.433(8) . ?
C35 OT1 1.369(7) . ?
C35 C36 1.3900 . ?
C35 C40 1.3900 . ?
C36 C37 1.3900 . ?
C37 C38 1.3900 . ?
C37 N1 1.481(7) . ?
C38 N2 1.368(7) . ?
C38 C39 1.3900 . ?
C39 C40 1.3900 . ?
C40 O4 1.350(7) . ?
C41 C42 1.3899 . ?
C41 C46 1.3900 . ?
C41 OX6 1.405(7) . ?
C42 C43 1.3901 . ?
C43 C44 1.4201 . ?
C43 N6 1.499(7) . ?
C44 N5 1.399(7) . ?
C44 C45 1.4213 . ?
C45 C46 1.3901 . ?
C46 OY1 1.315(7) . ?
C49 C50 1.3900 . ?
C49 C54 1.3900 . ?
C49 OX4 1.4467 . ?
C50 C51 1.3900 . ?
C51 C52 1.3900 . ?
C51 N7 1.4665 . ?
C52 C53 1.3900 . ?
C52 N8 1.4389 . ?
C53 C54 1.3900 . ?
C54 OX5 1.4109 . ?
C55 O1 1.1840 . ?
C55 O2 1.2557 . ?
C55 C56 1.6734 . ?
C56 C57 1.4929 . ?
C56 C61 1.4943 . ?
C56 C64 1.5903 . ?
C57 C58 1.6442 . ?
C58 C63 1.5167 . ?
C58 C59 1.5543 . ?
C58 C65 1.5685 . ?
C59 C60 1.6344 . ?
C60 C66 1.4810 . ?
C60 C62 1.5553 . ?
C60 C61 1.6340 . ?
C62 O3 1.2469 . ?
C62 N2 1.4183 . ?
C63 N1 1.2254 . ?
C63 N2 1.4450 . ?
C67 O7 1.2004 . ?
C67 N5 1.3398 . ?
C67 C68 1.6022 . ?
C68 C69 1.4722 . ?
C70 N6 1.2179 . ?
C70 OV20 1.2619 . ?
C70 C71 1.5710 . ?
C71 C72 1.4842 . ?
C73 OW70 1.3490 . ?
C73 N8 1.3866 . ?
C73 C74 1.4875 . ?
C74 C74A 1.6618 . ?
C76 N7 1.1095 . ?
C76 OW5 1.3355 . ?
C76 C77 1.6751 . ?
C77 C77A 1.2762 . ?
C77 C77B 1.5061 . ?
C77A C77B 1.1024 . ?
C78 OT2 1.2106 . ?
C78 N4 1.3284 . ?
C78 C79 1.5420 . ?
C79 C80 1.6617 . ?
C81 O6 1.2030 . ?
C81 N3 1.3553 . ?
C81 C82 1.5357 . ?
C82 C8X 1.5394 . ?
C85 Cl11 1.5715 . ?
C85 Cl3A 1.6772 . ?
C85 Cl10 1.9053 . ?
C85 Cl30 1.9476 . ?
C86 Cl3 1.7114 . ?
C86 Cl2 1.7966 . ?
C86 Cl1 1.8012 . ?
C87 Cl5 1.5933 . ?
C87 Cl4 1.6492 . ?
C87 Cl6 1.9703 . ?
C88 C1V 1.3052 . ?
C88 Cl70 1.6939 . ?
C88 Cl40 1.8168 . ?
C88 Cl50 1.9179 . ?
Cl30 Cl3A 1.1034 . ?
Cl40 C1V 1.5665 . ?
Cl50 C1V 1.5967 . ?
Cl70 C1V 2.0220 . ?
Cl70 Cl80 2.4391 . ?
Cl80 C1V 1.6506 . ?
Cl12 Cl1A 1.2557 . ?
Cl12 C5Z 1.5392 . ?
Cl12 C5X 2.0154 . ?
Cl1A C5X 0.9601 . ?
Cl1A C5Z 1.6814 . ?
Cl1A Cl1B 2.2054 . ?
Cl1A Cl1E 2.3291 . ?
Cl1A Cl13 2.4480 . ?
Cl1B Cl13 1.1388 . ?
Cl1B C5X 1.5455 . ?
Cl1B C5Z 1.9862 . ?
Cl1D Cl1E 1.6776 . ?
Cl1D C5Z 1.7662 . ?
Cl1E C5X 1.8290 . ?
Cl13 C5Z 1.3990 . ?
Cl13 C5X 2.0315 . ?
C5Z C5X 1.6466 . ?
